data_2213508
loop_
_publ_author_name
'Adam D. Beitelman'
'Nathan A. Sieracki'
'Matthias Zeller'
'Gregory M. Ferrence'

_publ_section_title
;
 3,4,5-Trimethyl-1,2,4-triazole trihydrate
;
_journal_coeditor_code PR2005
_journal_issue 5
_journal_name_full 'Acta Crystallographica Section E'
_journal_page_first o2739
_journal_page_last o2741
_journal_paper_doi 10.1107/S1600536807020235
_journal_volume 63
_journal_year 2007
_chemical_formula_iupac 'C5 H9 N3, 3H2 O'
_chemical_formula_moiety 'C5 H9 N3, 3(H2 O)'
_chemical_formula_sum 'C5 H15 N3 O3'
_chemical_formula_weight 165.2
_chemical_name_systematic
;
3,4,5-Trimethyl-1,2,4-triazole trihydrate
;
_space_group_IT_number 14
_symmetry_cell_setting monoclinic
_symmetry_space_group_name_Hall '-P 2yn'
_symmetry_space_group_name_H-M 'P 1 21/n 1'
_audit_creation_method 'WinGX routine CIF_UPDATE'
_cell_angle_alpha 90
_cell_angle_beta 91.1830(10)
_cell_angle_gamma 90
_cell_formula_units_Z 4
_cell_length_a 10.0587(4)
_cell_length_b 6.5923(2)
_cell_length_c 13.4209(5)
_cell_measurement_reflns_used 7270
_cell_measurement_temperature 100(2)
_cell_measurement_theta_max 30.68
_cell_measurement_theta_min 2.556
_cell_volume 889.75(6)
_computing_cell_refinement 'SAINT-Plus (Bruker, 2003)'
_computing_data_collection 'SMART (Bruker, 2003)'
_computing_data_reduction SAINT-Plus
_computing_molecular_graphics
;
<i>ORTEP-3</i> for Windows (Farrugia, 1997) and <i>Mercury</i> (Macrae
<i>et al.</i>,  2006)
;
_computing_publication_material '<i>WinGX</i> (Farrugia, 1999) and <i>publCIF</i> (Westrip, 2007)'
_computing_structure_refinement 'SHELXL97 (Sheldrick, 1997)'
_computing_structure_solution 'SIR2004 (Burla <i>et al.</i>,  2005)'
_diffrn_measured_fraction_theta_full 0.987
_diffrn_measured_fraction_theta_max 0.987
_diffrn_measurement_device_type 'Bruker SMART APEX CCD'
_diffrn_measurement_method \w
_diffrn_radiation_type MoK\a
_diffrn_radiation_wavelength 0.71073
_diffrn_reflns_av_R_equivalents 0
_diffrn_reflns_limit_h_max 14
_diffrn_reflns_limit_h_min -14
_diffrn_reflns_limit_k_max 9
_diffrn_reflns_limit_k_min 0
_diffrn_reflns_limit_l_max 19
_diffrn_reflns_limit_l_min 0
_diffrn_reflns_number 17695
_diffrn_reflns_theta_full 30.68
_diffrn_reflns_theta_max 30.68
_diffrn_reflns_theta_min 2.51
_diffrn_standards_number 0
_exptl_absorpt_coefficient_mu 0.1
_exptl_absorpt_correction_T_max 0.977
_exptl_absorpt_correction_T_min 0.966
_exptl_absorpt_correction_type multi-scan
_exptl_absorpt_process_details '(SADABS in SAINT-Plus; Bruker, 2003)'
_exptl_crystal_colour colourless
_exptl_crystal_density_diffrn 1.233
_exptl_crystal_density_method 'not measured'
_exptl_crystal_description block
_exptl_crystal_F_000 360
_exptl_crystal_size_max 0.38
_exptl_crystal_size_mid 0.36
_exptl_crystal_size_min 0.23
_refine_diff_density_max 0.475
_refine_diff_density_min -0.385
_refine_ls_extinction_method none
_refine_ls_goodness_of_fit_ref 1.024
_refine_ls_hydrogen_treatment mixed
_refine_ls_matrix_type full
_refine_ls_number_parameters 128
_refine_ls_number_reflns 5341
_refine_ls_number_restraints 0
_refine_ls_restrained_S_all 1.024
_refine_ls_R_factor_gt 0.049
_refine_ls_shift/su_max 0
_refine_ls_structure_factor_coef Fsqd
_refine_ls_weighting_details 'calc w=1/[\s^2^(Fo^2^)+(0.1015P)^2^] where P=(Fo^2^+2Fc^2^)/3'
_refine_ls_weighting_scheme calc
_refine_ls_wR_factor_ref 0.1493
_reflns_number_gt 3958
_reflns_number_total 5341
_reflns_threshold_expression I>2\s(I)
_cod_data_source_file pr2005.cif
_cod_data_source_block I
_cod_original_sg_symbol_H-M 'P 21/n'
_cod_database_code 2213508
_cod_database_fobs_code 2213508

loop_
_symmetry_equiv_pos_as_xyz
'x, y, z'
'-x+1/2, y+1/2, -z+1/2'
'-x, -y, -z'
'x-1/2, -y-1/2, z-1/2'

loop_
_atom_site_type_symbol
_atom_site_label
_atom_site_fract_x
_atom_site_fract_y
_atom_site_fract_z
_atom_site_U_iso_or_equiv
_atom_site_adp_type
_atom_site_calc_flag
_atom_site_refinement_flags
_atom_site_occupancy
N N1 0.63048(7) 0.15687(10) 0.23095(5) 0.01905(16) Uani d . 1
N N2 0.73510(7) 0.15563(10) 0.16438(5) 0.02019(16) Uani d . 1
C C3 0.84600(8) 0.15397(11) 0.21729(6) 0.01866(17) Uani d . 1
N N4 0.81871(6) 0.15437(10) 0.31612(5) 0.01783(16) Uani d . 1
C C5 0.68335(8) 0.15592(11) 0.32118(6) 0.01763(17) Uani d . 1
C C6 0.98224(9) 0.15140(13) 0.17707(7) 0.0261(2) Uani d . 1
H H6A 0.9771 0.1462 0.1041 0.031 Uiso calc R 1
H H6B 1.03 0.0318 0.2023 0.031 Uiso calc R 1
H H6C 1.0297 0.2745 0.1982 0.031 Uiso calc R 1
C C7 0.91311(9) 0.15041(14) 0.39952(7) 0.0280(2) Uani d . 1
H H7A 0.8925 0.0363 0.4434 0.034 Uiso calc R 1
H H7B 0.9072 0.2777 0.4369 0.034 Uiso calc R 1
H H7C 1.0034 0.1346 0.3745 0.034 Uiso calc R 1
C C8 0.61061(9) 0.15678(13) 0.41608(6) 0.02398(19) Uani d . 1
H H8A 0.5147 0.1509 0.4018 0.029 Uiso calc R 1
H H8B 0.6316 0.2813 0.4531 0.029 Uiso calc R 1
H H8C 0.6374 0.0388 0.4561 0.029 Uiso calc R 1
O O1 0.76661(7) 0.44373(11) 0.85164(5) 0.02738(16) Uani d . 1
O O2 0.63598(6) 0.81171(9) 0.83098(5) 0.02416(16) Uani d . 1
O O3 0.72608(8) 0.09621(11) 0.95808(5) 0.03501(19) Uani d . 1
H H1A 0.7994(13) 0.406(2) 0.7918(11) 0.052(4) Uiso d . 1
H H1B 0.7267(13) 0.546(2) 0.8390(10) 0.048(4) Uiso d . 1
H H2A 0.5460(13) 0.8271(17) 0.8170(9) 0.041(3) Uiso d . 1
H H2B 0.6582(11) 0.9033(18) 0.8786(9) 0.033(3) Uiso d . 1
H H3A 0.7407(13) 0.221(2) 0.9294(9) 0.053(4) Uiso d . 1
H H3B 0.7076(17) 0.118(2) 1.0237(14) 0.081(5) Uiso d . 1

loop_
_atom_site_aniso_label
_atom_site_aniso_U_11
_atom_site_aniso_U_22
_atom_site_aniso_U_33
_atom_site_aniso_U_12
_atom_site_aniso_U_13
_atom_site_aniso_U_23
N1 0.0195(3) 0.0203(3) 0.0174(3) -0.0005(2) -0.0002(2) 0.0010(2)
N2 0.0230(4) 0.0212(3) 0.0164(3) -0.0001(2) 0.0008(3) 0.0009(2)
C3 0.0216(4) 0.0160(3) 0.0184(4) -0.0012(3) 0.0016(3) 0.0005(3)
N4 0.0178(3) 0.0187(3) 0.0170(3) -0.0004(2) -0.0012(2) -0.0005(2)
C5 0.0184(4) 0.0166(3) 0.0179(4) -0.0003(3) -0.0001(3) -0.0001(3)
C6 0.0227(4) 0.0279(4) 0.0278(4) -0.0007(3) 0.0058(3) -0.0002(3)
C7 0.0231(4) 0.0393(5) 0.0213(4) 0.0022(3) -0.0063(3) -0.0028(3)
C8 0.0242(4) 0.0292(4) 0.0187(4) -0.0007(3) 0.0030(3) 0.0009(3)
O1 0.0315(3) 0.0277(3) 0.0230(3) 0.0034(3) 0.0016(2) 0.0033(2)
O2 0.0228(3) 0.0258(3) 0.0238(3) 0.0013(2) -0.0032(2) -0.0035(2)
O3 0.0596(5) 0.0273(4) 0.0179(3) -0.0080(3) -0.0035(3) -0.0004(3)

loop_
_atom_type_symbol
_atom_type_description
_atom_type_scat_dispersion_real
_atom_type_scat_dispersion_imag
_atom_type_scat_source
C C 0.0033 0.0016 'International Tables Vol C Tables 4.2.6.8 and 6.1.1.4'
H H 0 0 'International Tables Vol C Tables 4.2.6.8 and 6.1.1.4'
N N 0.0061 0.0033 'International Tables Vol C Tables 4.2.6.8 and 6.1.1.4'
O O 0.0106 0.006 'International Tables Vol C Tables 4.2.6.8 and 6.1.1.4'

loop_
_geom_angle_atom_site_label_1
_geom_angle_atom_site_label_2
_geom_angle_atom_site_label_3
_geom_angle
C5 N1 N2 107.12(7)
C3 N2 N1 107.35(7)
N2 C3 N4 109.99(7)
N2 C3 C6 125.85(7)
N4 C3 C6 124.16(8)
C3 N4 C5 105.68(7)
C3 N4 C7 127.54(7)
C5 N4 C7 126.77(7)
N1 C5 N4 109.86(7)
N1 C5 C8 126.52(7)
N4 C5 C8 123.62(7)
C3 C6 H6A 109.5
C3 C6 H6B 109.5
H6A C6 H6B 109.5
C3 C6 H6C 109.5
H6A C6 H6C 109.5
H6B C6 H6C 109.5
N4 C7 H7A 109.5
N4 C7 H7B 109.5
H7A C7 H7B 109.5
N4 C7 H7C 109.5
H7A C7 H7C 109.5
H7B C7 H7C 109.5
C5 C8 H8A 109.5
C5 C8 H8B 109.5
H8A C8 H8B 109.5
C5 C8 H8C 109.5
H8A C8 H8C 109.5
H8B C8 H8C 109.5
H1A O1 H1B 103.3(12)
H2A O2 H2B 107.2(10)
H3A O3 H3B 107.3(12)

loop_
_geom_bond_atom_site_label_1
_geom_bond_atom_site_label_2
_geom_bond_distance
N1 C5 1.3125(11)
N1 N2 1.3945(9)
N2 C3 1.3098(11)
C3 N4 1.3601(10)
C3 C6 1.4833(11)
N4 C5 1.3646(10)
N4 C7 1.4530(11)
C5 C8 1.4819(11)
C6 H6A 0.98
C6 H6B 0.98
C6 H6C 0.98
C7 H7A 0.98
C7 H7B 0.98
C7 H7C 0.98
C8 H8A 0.98
C8 H8B 0.98
C8 H8C 0.98
O1 H1A 0.908(14)
O1 H1B 0.800(15)
O2 H2A 0.926(14)
O2 H2B 0.904(13)
O3 H3A 0.923(15)
O3 H3B 0.915(18)

loop_
_geom_hbond_atom_site_label_D
_geom_hbond_atom_site_label_H
_geom_hbond_atom_site_label_A
_geom_hbond_site_symmetry_A
_geom_hbond_distance_DH
_geom_hbond_distance_HA
_geom_hbond_distance_DA
_geom_hbond_angle_DHA
O2 H2B O3 1_565 0.904(13) 1.786(13) 2.6804(9) 169.6(10)
O3 H3A O1 . 0.923(15) 1.822(14) 2.7349(10) 169.7(12)
O2 H2A N1 3_666 0.926(14) 1.878(14) 2.7974(10) 171.2(11)
O1 H1A O2 2_646 0.908(14) 1.890(15) 2.7971(9) 176.4(13)
O3 H3B N2 1_556 0.915(18) 1.92(2) 2.7959(10) 159.9(16)
O1 H1B O2 . 0.800(15) 1.978(15) 2.7700(9) 170.3(14)

loop_
_geom_torsion_atom_site_label_1
_geom_torsion_atom_site_label_2
_geom_torsion_atom_site_label_3
_geom_torsion_atom_site_label_4
_geom_torsion
C5 N1 N2 C3 0.00(8)
N1 N2 C3 N4 -0.09(8)
N1 N2 C3 C6 179.74(7)
N2 C3 N4 C5 0.13(8)
C6 C3 N4 C5 -179.70(7)
N2 C3 N4 C7 179.17(7)
C6 C3 N4 C7 -0.66(12)
N2 N1 C5 N4 0.08(8)
N2 N1 C5 C8 179.96(7)
C3 N4 C5 N1 -0.13(8)
C7 N4 C5 N1 -179.17(7)
C3 N4 C5 C8 179.98(7)
C7 N4 C5 C8 0.94(12)

loop_
_cod_related_entry_id
_cod_related_entry_database
_cod_related_entry_code
1 ChemSpider 21124624
